data_2219995
loop_
_publ_author_name
'Xu, Wen Jie'
'Liao, Xiao Jian'
'Diao, Jian Zhong'
'Zhou, Lei'
'Xu, Shi Hai'

_publ_section_title
;<i>N</i>-{<i>N</i>-[<i>N</i>-(1,1-Dimethylethoxycarbonyl)-<small>L</small>-leucyl]-<i>N</i>-methyl-<small>L</small>-leucyl}-<i>N</i>-methyl-<small>L</small>-leucine
 benzyl ester
;
_journal_coeditor_code SI2119
_journal_issue 11
_journal_name_full 'Acta Crystallographica Section E'
_journal_page_first o2178
_journal_paper_doi 10.1107/S1600536808034247
_journal_volume 64
_journal_year 2008
_chemical_formula_iupac 'C32 H53 N3 O6'
_chemical_formula_moiety 'C32 H53 N3 O6'
_chemical_formula_sum 'C32 H53 N3 O6'
_chemical_formula_weight 575.77
_chemical_name_systematic
;
<i>N</i>-{<i>N</i>-[<i>N</i>-(1,1-Dimethylethoxycarbonyl)-L-leucyl]-
<i>N</i>-methyl-L-leucyl}-<i>N</i>-methyl-L-leucine benzyl ester
;
_space_group_IT_number 152
_symmetry_cell_setting trigonal
_symmetry_space_group_name_Hall 'P 31 2"'
_symmetry_space_group_name_H-M 'P 31 2 1'
_atom_sites_solution_hydrogens geom
_atom_sites_solution_primary direct
_atom_sites_solution_secondary difmap
_audit_creation_method SHELXL-97
_cell_angle_alpha 90.00
_cell_angle_beta 90.00
_cell_angle_gamma 120.00
_cell_formula_units_Z 6
_cell_length_a 13.9784(3)
_cell_length_b 13.9784(3)
_cell_length_c 30.4763(15)
_cell_measurement_reflns_used 5764
_cell_measurement_temperature 173(2)
_cell_measurement_theta_max 26.71
_cell_measurement_theta_min 2.15
_cell_volume 5157.1(3)
_computing_cell_refinement 'SAINT (Bruker, 1997)'
_computing_data_collection 'SMART (Bruker, 1997)'
_computing_data_reduction 'SAINT (Bruker, 1997)'
_computing_molecular_graphics 'SHELXTL (Sheldrick, 2008)'
_computing_publication_material 'SHELXTL (Sheldrick, 2008) and PLATON (Spek, 2003)'
_computing_structure_refinement 'SHELXL97 (Sheldrick, 2008)'
_computing_structure_solution 'SHELXS97 (Sheldrick, 2008)'
_diffrn_ambient_temperature 173(2)
_diffrn_measured_fraction_theta_full 0.998
_diffrn_measured_fraction_theta_max 0.998
_diffrn_measurement_device_type 'Bruker SMART 1000 CCD'
_diffrn_measurement_method \w
_diffrn_radiation_monochromator graphite
_diffrn_radiation_source 'fine-focus sealed tube'
_diffrn_radiation_type MoK\a
_diffrn_radiation_wavelength 0.71073
_diffrn_reflns_av_R_equivalents 0.0322
_diffrn_reflns_av_sigmaI/netI 0.0224
_diffrn_reflns_limit_h_max 13
_diffrn_reflns_limit_h_min -17
_diffrn_reflns_limit_k_max 17
_diffrn_reflns_limit_k_min -17
_diffrn_reflns_limit_l_max 23
_diffrn_reflns_limit_l_min -39
_diffrn_reflns_number 27507
_diffrn_reflns_theta_full 27.08
_diffrn_reflns_theta_max 27.08
_diffrn_reflns_theta_min 1.68
_diffrn_standards_number 0
_exptl_absorpt_coefficient_mu 0.076
_exptl_absorpt_correction_T_max 0.9805
_exptl_absorpt_correction_T_min 0.9651
_exptl_absorpt_correction_type multi-scan
_exptl_absorpt_process_details '(SADABS; Sheldrick, 1996)'
_exptl_crystal_colour colorless
_exptl_crystal_density_diffrn 1.112
_exptl_crystal_density_method 'not measured'
_exptl_crystal_description block
_exptl_crystal_F_000 1884
_exptl_crystal_size_max 0.47
_exptl_crystal_size_mid 0.42
_exptl_crystal_size_min 0.26
_refine_diff_density_max 0.430
_refine_diff_density_min -0.231
_refine_ls_extinction_method none
_refine_ls_goodness_of_fit_ref 1.046
_refine_ls_hydrogen_treatment constr
_refine_ls_matrix_type full
_refine_ls_number_parameters 381
_refine_ls_number_reflns 4232
_refine_ls_number_restraints 18
_refine_ls_restrained_S_all 1.109
_refine_ls_R_factor_all 0.0597
_refine_ls_R_factor_gt 0.0476
_refine_ls_shift/su_max 0.000
_refine_ls_shift/su_mean 0.000
_refine_ls_structure_factor_coef Fsqd
_refine_ls_weighting_details 'w=1/[\s^2^(Fo^2^)+(0.076P)^2^+1.5629P] where P=(Fo^2^+2Fc^2^)/3'
_refine_ls_weighting_scheme calc
_refine_ls_wR_factor_gt 0.1280
_refine_ls_wR_factor_ref 0.1381
_reflns_number_gt 3541
_reflns_number_total 4232
_reflns_threshold_expression I>2\s(I)
_cod_data_source_file si2119.cif
_cod_data_source_block I
_cod_depositor_comments
;
The following automatic conversions were performed:
'_symmetry_cell_setting' value 'Trigonal' changed to 'trigonal' according
to '/home/saulius/struct/CIF-dictionaries/cif_core.dic' dictionary named
'cif_core.dic' version 2.4.1 from 2010-06-29.

Automatic conversion script
Id: cif_fix_enum 1527 2010-12-29 10:47:43Z saulius 

The following automatic conversions were performed:

'_symmetry_cell_setting' value 'Trigonal' changed to 'trigonal'
according to /home/saulius/struct/CIF-dictionaries/cif_core.dic
dictionary named 'cif_core.dic' version 2.4.1 from 2010-06-29.

Automatic conversion script
Id: cif_fix_values 1715 2011-07-08 13:25:40Z adriana 
;
_cod_database_code 2219995
_cod_database_fobs_code 2219995

loop_
_symmetry_equiv_pos_as_xyz
'x, y, z'
'-y, x-y, z+1/3'
'-x+y, -x, z+2/3'
'y, x, -z'
'x-y, -y, -z+2/3'
'-x, -x+y, -z+1/3'

loop_
_atom_site_type_symbol
_atom_site_label
_atom_site_fract_x
_atom_site_fract_y
_atom_site_fract_z
_atom_site_U_iso_or_equiv
_atom_site_adp_type
_atom_site_calc_flag
_atom_site_refinement_flags
_atom_site_occupancy
C C1 0.2754(3) 0.1859(3) 0.23021(11) 0.0520(8) Uani d . 1
H H1 0.3538 0.2238 0.2318 0.062 Uiso calc R 1
C C2 0.2238(4) 0.2413(3) 0.21488(13) 0.0598(10) Uani d . 1
H H2 0.2666 0.3165 0.2064 0.072 Uiso calc R 1
C C3 0.1141(4) 0.1899(4) 0.2119(2) 0.0928(17) Uani d U 1
H H3 0.0784 0.2276 0.2010 0.111 Uiso calc R 1
C C4 0.0541(4) 0.0827(5) 0.2248(3) 0.130(3) Uani d U 1
H H4 -0.0242 0.0461 0.2234 0.156 Uiso calc R 1
C C5 0.1050(4) 0.0259(4) 0.2399(2) 0.1001(19) Uani d U 1
H H5 0.0617 -0.0496 0.2480 0.120 Uiso calc R 1
C C6 0.2170(3) 0.0782(3) 0.24319(12) 0.0505(8) Uani d . 1
C C7 0.2703(3) 0.0129(3) 0.25971(12) 0.0519(8) Uani d . 1
H H7A 0.2490 -0.0099 0.2906 0.062 Uiso calc R 1
H H7B 0.2463 -0.0542 0.2416 0.062 Uiso calc R 1
C C8 0.4532(3) 0.0463(3) 0.26799(10) 0.0437(7) Uani d . 1
C C9 0.5736(3) 0.1334(2) 0.26120(9) 0.0360(6) Uani d . 1
H H9 0.5924 0.1264 0.2301 0.043 Uiso calc R 1
C C10 0.6515(3) 0.1151(3) 0.29028(10) 0.0457(8) Uani d . 1
H H10A 0.6264 0.0352 0.2910 0.055 Uiso calc R 1
H H10B 0.6474 0.1384 0.3206 0.055 Uiso calc R 1
C C11 0.7710(3) 0.1778(3) 0.27493(11) 0.0511(8) Uani d . 1
H H11 0.7880 0.2533 0.2656 0.061 Uiso calc R 1
C C12 0.8493(4) 0.1908(5) 0.31243(15) 0.0809(14) Uani d . 1
H H12A 0.8332 0.1177 0.3225 0.121 Uiso calc R 1
H H12B 0.8392 0.2308 0.3367 0.121 Uiso calc R 1
H H12C 0.9259 0.2323 0.3020 0.121 Uiso calc R 1
C C13 0.7895(4) 0.1226(5) 0.23608(13) 0.0694(12) Uani d . 1
H H13A 0.7761 0.0493 0.2447 0.104 Uiso calc R 1
H H13B 0.8658 0.1675 0.2258 0.104 Uiso calc R 1
H H13C 0.7385 0.1149 0.2124 0.104 Uiso calc R 1
C C14 0.5605(3) 0.2723(3) 0.30884(9) 0.0432(7) Uani d . 1
H H14A 0.6278 0.3280 0.3236 0.065 Uiso calc R 1
H H14B 0.5241 0.2056 0.3270 0.065 Uiso calc R 1
H H14C 0.5104 0.3015 0.3045 0.065 Uiso calc R 1
C C15 0.6162(2) 0.3192(2) 0.23346(9) 0.0321(6) Uani d . 1
C C16 0.6491(2) 0.2951(2) 0.18839(8) 0.0298(5) Uani d . 1
H H16 0.6844 0.2488 0.1929 0.036 Uiso calc R 1
C C17 0.7328(2) 0.4028(2) 0.16595(9) 0.0379(6) Uani d . 1
H H17A 0.6977 0.4481 0.1603 0.045 Uiso calc R 1
H H17B 0.7961 0.4449 0.1859 0.045 Uiso calc R 1
C C18 0.7752(3) 0.3829(3) 0.12259(10) 0.0412(7) Uani d . 1
H H18 0.7100 0.3250 0.1061 0.049 Uiso calc R 1
C C19 0.8540(4) 0.3405(4) 0.12951(13) 0.0650(10) Uani d . 1
H H19A 0.8768 0.3262 0.1010 0.097 Uiso calc R 1
H H19B 0.8174 0.2719 0.1465 0.097 Uiso calc R 1
H H19C 0.9191 0.3958 0.1455 0.097 Uiso calc R 1
C C20 0.8274(4) 0.4870(4) 0.09480(13) 0.0723(13) Uani d . 1
H H20A 0.8921 0.5452 0.1100 0.108 Uiso calc R 1
H H20B 0.7736 0.5114 0.0899 0.108 Uiso calc R 1
H H20C 0.8502 0.4716 0.0665 0.108 Uiso calc R 1
C C21 0.4911(3) 0.2895(3) 0.14652(9) 0.0365(6) Uani d . 1
H H21A 0.5140 0.3169 0.1166 0.055 Uiso calc R 1
H H21B 0.5089 0.3517 0.1662 0.055 Uiso calc R 1
H H21C 0.4113 0.2378 0.1471 0.055 Uiso calc R 1
C C22 0.5311(2) 0.1349(2) 0.14422(8) 0.0296(5) Uani d . 1
C C23 0.4365(2) 0.0770(2) 0.11090(8) 0.0294(5) Uani d . 1
H H23 0.4220 0.1331 0.0968 0.035 Uiso calc R 1
C C24 0.3335(2) -0.0066(2) 0.13576(9) 0.0317(6) Uani d . 1
H H24A 0.3193 0.0325 0.1597 0.038 Uiso calc R 1
H H24B 0.3488 -0.0618 0.1494 0.038 Uiso calc R 1
C C25 0.2289(2) -0.0677(3) 0.10791(9) 0.0378(6) Uani d . 1
H H25 0.2416 -0.1116 0.0851 0.045 Uiso calc R 1
C C26 0.1327(3) -0.1472(3) 0.13673(11) 0.0447(7) Uani d . 1
H H26A 0.1177 -0.1054 0.1587 0.067 Uiso calc R 1
H H26B 0.1517 -0.1978 0.1515 0.067 Uiso calc R 1
H H26C 0.0670 -0.1897 0.1185 0.067 Uiso calc R 1
C C27 0.2013(3) 0.0120(4) 0.08478(14) 0.0685(12) Uani d . 1
H H27A 0.1348 -0.0299 0.0669 0.103 Uiso calc R 1
H H27B 0.2632 0.0616 0.0659 0.103 Uiso calc R 1
H H27C 0.1882 0.0555 0.1067 0.103 Uiso calc R 1
C C28 0.5515(2) 0.0915(2) 0.05042(8) 0.0335(6) Uani d . 1
C C29 0.6809(3) 0.0907(3) -0.00321(9) 0.0383(6) Uani d . 1
C C30 0.7820(3) 0.1894(3) 0.01674(10) 0.0512(8) Uani d . 1
H H30A 0.7653 0.2483 0.0229 0.077 Uiso calc R 1
H H30B 0.8439 0.2164 -0.0039 0.077 Uiso calc R 1
H H30C 0.8020 0.1668 0.0441 0.077 Uiso calc R 1
C C31 0.7080(3) 0.0009(3) -0.01504(10) 0.0463(8) Uani d . 1
H H31A 0.7347 -0.0194 0.0111 0.069 Uiso calc R 1
H H31B 0.7653 0.0285 -0.0377 0.069 Uiso calc R 1
H H31C 0.6414 -0.0641 -0.0261 0.069 Uiso calc R 1
C C32 0.6356(3) 0.1225(3) -0.04226(10) 0.0460(7) Uani d . 1
H H32A 0.5678 0.0576 -0.0526 0.069 Uiso calc R 1
H H32B 0.6905 0.1501 -0.0659 0.069 Uiso calc R 1
H H32C 0.6192 0.1803 -0.0336 0.069 Uiso calc R 1
N N1 0.5894(2) 0.24496(19) 0.26592(7) 0.0338(5) Uani d . 1
N N2 0.54989(18) 0.23237(18) 0.16121(7) 0.0288(5) Uani d . 1
N N3 0.46804(19) 0.02448(19) 0.07749(7) 0.0302(5) Uani d . 1
H H3A 0.4344 -0.0479 0.0749 0.036 Uiso calc R 1
O O1 0.38691(19) 0.08380(19) 0.25637(8) 0.0500(6) Uani d . 1
O O2 0.4211(3) -0.0461(2) 0.27986(13) 0.0891(11) Uani d . 1
O O3 0.61650(19) 0.40624(17) 0.23920(6) 0.0398(5) Uani d . 1
O O4 0.58401(17) 0.09059(17) 0.15495(7) 0.0391(5) Uani d . 1
O O5 0.5840(2) 0.18927(17) 0.04605(7) 0.0438(5) Uani d . 1
O O6 0.59298(17) 0.03485(17) 0.02975(6) 0.0362(5) Uani d . 1

loop_
_atom_site_aniso_label
_atom_site_aniso_U_11
_atom_site_aniso_U_22
_atom_site_aniso_U_33
_atom_site_aniso_U_12
_atom_site_aniso_U_13
_atom_site_aniso_U_23
C1 0.0459(19) 0.056(2) 0.0467(17) 0.0203(18) 0.0047(15) 0.0046(15)
C2 0.059(2) 0.052(2) 0.067(2) 0.0271(19) -0.0005(19) -0.0033(18)
C3 0.054(3) 0.055(3) 0.167(5) 0.027(2) -0.005(3) 0.003(3)
C4 0.048(3) 0.078(4) 0.262(8) 0.029(3) 0.006(4) 0.030(4)
C5 0.042(2) 0.051(3) 0.198(6) 0.016(2) 0.014(3) 0.022(3)
C6 0.0374(17) 0.0439(19) 0.0607(19) 0.0131(15) 0.0018(15) -0.0149(15)
C7 0.0398(18) 0.0465(19) 0.0574(19) 0.0124(16) 0.0059(15) 0.0048(16)
C8 0.0471(18) 0.0354(16) 0.0453(16) 0.0181(14) -0.0030(14) 0.0052(13)
C9 0.0430(16) 0.0338(15) 0.0351(14) 0.0221(13) 0.0023(12) 0.0029(11)
C10 0.0532(19) 0.0512(19) 0.0404(15) 0.0319(16) -0.0035(14) 0.0060(14)
C11 0.049(2) 0.058(2) 0.0544(18) 0.0330(18) -0.0101(15) -0.0005(16)
C12 0.069(3) 0.102(4) 0.082(3) 0.051(3) -0.031(2) -0.016(3)
C13 0.064(3) 0.108(4) 0.061(2) 0.061(3) -0.001(2) -0.001(2)
C14 0.0485(18) 0.0439(17) 0.0366(14) 0.0227(15) 0.0067(13) -0.0019(13)
C15 0.0271(13) 0.0327(14) 0.0364(13) 0.0149(11) -0.0039(11) -0.0024(11)
C16 0.0283(13) 0.0271(13) 0.0323(12) 0.0124(11) -0.0015(10) -0.0013(10)
C17 0.0357(15) 0.0317(15) 0.0385(14) 0.0110(13) 0.0037(12) -0.0009(11)
C18 0.0357(16) 0.0377(16) 0.0386(14) 0.0097(13) 0.0046(12) -0.0005(12)
C19 0.057(2) 0.085(3) 0.061(2) 0.042(2) 0.0086(18) -0.004(2)
C20 0.082(3) 0.062(3) 0.063(2) 0.028(2) 0.032(2) 0.018(2)
C21 0.0406(16) 0.0354(15) 0.0416(14) 0.0251(13) -0.0056(12) -0.0046(12)
C22 0.0279(13) 0.0303(13) 0.0304(12) 0.0144(11) 0.0036(10) 0.0015(10)
C23 0.0293(13) 0.0294(13) 0.0310(12) 0.0157(11) 0.0008(10) -0.0012(10)
C24 0.0293(13) 0.0333(14) 0.0311(12) 0.0146(12) 0.0032(10) -0.0004(11)
C25 0.0286(14) 0.0444(17) 0.0366(14) 0.0154(13) 0.0020(11) -0.0058(12)
C26 0.0306(15) 0.0423(17) 0.0557(17) 0.0141(14) 0.0047(13) 0.0026(14)
C27 0.0367(18) 0.080(3) 0.075(2) 0.0188(19) -0.0063(18) 0.031(2)
C28 0.0342(14) 0.0344(15) 0.0306(12) 0.0162(12) 0.0005(11) -0.0011(11)
C29 0.0335(15) 0.0444(17) 0.0325(13) 0.0161(13) 0.0068(11) 0.0034(12)
C30 0.0382(17) 0.058(2) 0.0446(16) 0.0149(16) 0.0044(14) -0.0013(15)
C31 0.0451(18) 0.063(2) 0.0389(15) 0.0335(17) 0.0094(14) 0.0024(15)
C32 0.0512(19) 0.053(2) 0.0362(15) 0.0282(17) 0.0038(14) 0.0045(14)
N1 0.0375(13) 0.0324(12) 0.0321(11) 0.0179(11) 0.0019(10) 0.0012(9)
N2 0.0291(11) 0.0259(11) 0.0325(10) 0.0146(9) -0.0017(9) -0.0004(9)
N3 0.0294(11) 0.0267(11) 0.0313(10) 0.0115(10) 0.0029(9) -0.0022(9)
O1 0.0342(12) 0.0387(13) 0.0714(15) 0.0139(10) 0.0029(11) 0.0066(11)
O2 0.0613(19) 0.0446(16) 0.145(3) 0.0144(14) -0.0121(19) 0.0392(18)
O3 0.0495(13) 0.0329(10) 0.0424(10) 0.0247(10) 0.0024(9) -0.0012(8)
O4 0.0400(12) 0.0364(11) 0.0479(11) 0.0242(10) -0.0094(9) -0.0083(9)
O5 0.0502(13) 0.0315(11) 0.0461(11) 0.0176(10) 0.0135(10) 0.0055(9)
O6 0.0374(11) 0.0361(11) 0.0362(9) 0.0191(9) 0.0109(8) 0.0039(8)

loop_
_atom_type_symbol
_atom_type_description
_atom_type_scat_dispersion_real
_atom_type_scat_dispersion_imag
_atom_type_scat_source
C C 0.0033 0.0000 'International Tables Vol C Tables 4.2.6.8 and 6.1.1.4'
H H 0.0000 0.0000 'International Tables Vol C Tables 4.2.6.8 and 6.1.1.4'
N N 0.0061 0.0000 'International Tables Vol C Tables 4.2.6.8 and 6.1.1.4'
O O 0.0106 0.0000 'International Tables Vol C Tables 4.2.6.8 and 6.1.1.4'

loop_
_geom_angle_atom_site_label_1
_geom_angle_atom_site_label_2
_geom_angle_atom_site_label_3
_geom_angle
C6 C1 C2 121.7(4)
C6 C1 H1 119.1
C2 C1 H1 119.1
C3 C2 C1 120.4(4)
C3 C2 H2 119.8
C1 C2 H2 119.8
C2 C3 C4 119.0(5)
C2 C3 H3 120.5
C4 C3 H3 120.5
C3 C4 C5 121.2(5)
C3 C4 H4 119.4
C5 C4 H4 119.4
C6 C5 C4 120.0(4)
C6 C5 H5 120.0
C4 C5 H5 120.0
C5 C6 C1 117.7(4)
C5 C6 C7 118.6(4)
C1 C6 C7 123.7(3)
O1 C7 C6 106.9(3)
O1 C7 H7A 110.3
C6 C7 H7A 110.3
O1 C7 H7B 110.3
C6 C7 H7B 110.3
H7A C7 H7B 108.6
O2 C8 O1 123.6(3)
O2 C8 C9 125.1(3)
O1 C8 C9 111.2(3)
N1 C9 C8 110.8(3)
N1 C9 C10 112.4(3)
C8 C9 C10 112.6(2)
N1 C9 H9 106.9
C8 C9 H9 106.9
C10 C9 H9 106.9
C9 C10 C11 113.3(3)
C9 C10 H10A 108.9
C11 C10 H10A 108.9
C9 C10 H10B 108.9
C11 C10 H10B 108.9
H10A C10 H10B 107.7
C13 C11 C10 111.5(3)
C13 C11 C12 110.7(3)
C10 C11 C12 110.7(3)
C13 C11 H11 107.9
C10 C11 H11 107.9
C12 C11 H11 107.9
C11 C12 H12A 109.5
C11 C12 H12B 109.5
H12A C12 H12B 109.5
C11 C12 H12C 109.5
H12A C12 H12C 109.5
H12B C12 H12C 109.5
C11 C13 H13A 109.5
C11 C13 H13B 109.5
H13A C13 H13B 109.5
C11 C13 H13C 109.5
H13A C13 H13C 109.5
H13B C13 H13C 109.5
N1 C14 H14A 109.5
N1 C14 H14B 109.5
H14A C14 H14B 109.5
N1 C14 H14C 109.5
H14A C14 H14C 109.5
H14B C14 H14C 109.5
O3 C15 N1 121.4(3)
O3 C15 C16 119.4(2)
N1 C15 C16 119.1(2)
N2 C16 C17 111.3(2)
N2 C16 C15 109.7(2)
C17 C16 C15 110.4(2)
N2 C16 H16 108.4
C17 C16 H16 108.4
C15 C16 H16 108.4
C18 C17 C16 112.5(2)
C18 C17 H17A 109.1
C16 C17 H17A 109.1
C18 C17 H17B 109.1
C16 C17 H17B 109.1
H17A C17 H17B 107.8
C19 C18 C20 111.1(3)
C19 C18 C17 112.1(3)
C20 C18 C17 110.6(3)
C19 C18 H18 107.6
C20 C18 H18 107.6
C17 C18 H18 107.6
C18 C19 H19A 109.5
C18 C19 H19B 109.5
H19A C19 H19B 109.5
C18 C19 H19C 109.5
H19A C19 H19C 109.5
H19B C19 H19C 109.5
C18 C20 H20A 109.5
C18 C20 H20B 109.5
H20A C20 H20B 109.5
C18 C20 H20C 109.5
H20A C20 H20C 109.5
H20B C20 H20C 109.5
N2 C21 H21A 109.5
N2 C21 H21B 109.5
H21A C21 H21B 109.5
N2 C21 H21C 109.5
H21A C21 H21C 109.5
H21B C21 H21C 109.5
O4 C22 N2 123.0(2)
O4 C22 C23 119.2(2)
N2 C22 C23 117.7(2)
N3 C23 C24 111.8(2)
N3 C23 C22 109.4(2)
C24 C23 C22 108.0(2)
N3 C23 H23 109.2
C24 C23 H23 109.2
C22 C23 H23 109.2
C23 C24 C25 115.1(2)
C23 C24 H24A 108.5
C25 C24 H24A 108.5
C23 C24 H24B 108.5
C25 C24 H24B 108.5
H24A C24 H24B 107.5
C27 C25 C26 110.4(3)
C27 C25 C24 111.7(3)
C26 C25 C24 109.6(2)
C27 C25 H25 108.3
C26 C25 H25 108.3
C24 C25 H25 108.3
C25 C26 H26A 109.5
C25 C26 H26B 109.5
H26A C26 H26B 109.5
C25 C26 H26C 109.5
H26A C26 H26C 109.5
H26B C26 H26C 109.5
C25 C27 H27A 109.5
C25 C27 H27B 109.5
H27A C27 H27B 109.5
C25 C27 H27C 109.5
H27A C27 H27C 109.5
H27B C27 H27C 109.5
O5 C28 O6 125.5(3)
O5 C28 N3 123.8(3)
O6 C28 N3 110.7(2)
O6 C29 C32 109.3(2)
O6 C29 C30 111.0(2)
C32 C29 C30 112.5(3)
O6 C29 C31 102.1(2)
C32 C29 C31 111.6(3)
C30 C29 C31 109.9(3)
C29 C30 H30A 109.5
C29 C30 H30B 109.5
H30A C30 H30B 109.5
C29 C30 H30C 109.5
H30A C30 H30C 109.5
H30B C30 H30C 109.5
C29 C31 H31A 109.5
C29 C31 H31B 109.5
H31A C31 H31B 109.5
C29 C31 H31C 109.5
H31A C31 H31C 109.5
H31B C31 H31C 109.5
C29 C32 H32A 109.5
C29 C32 H32B 109.5
H32A C32 H32B 109.5
C29 C32 H32C 109.5
H32A C32 H32C 109.5
H32B C32 H32C 109.5
C15 N1 C9 125.7(2)
C15 N1 C14 117.4(2)
C9 N1 C14 116.5(2)
C22 N2 C16 117.8(2)
C22 N2 C21 123.3(2)
C16 N2 C21 117.6(2)
C28 N3 C23 117.0(2)
C28 N3 H3A 121.5
C23 N3 H3A 121.5
C8 O1 C7 119.3(3)
C28 O6 C29 119.8(2)

loop_
_geom_bond_atom_site_label_1
_geom_bond_atom_site_label_2
_geom_bond_distance
C1 C6 1.364(5)
C1 C2 1.377(6)
C1 H1 0.9500
C2 C3 1.331(6)
C2 H2 0.9500
C3 C4 1.359(8)
C3 H3 0.9500
C4 C5 1.382(8)
C4 H4 0.9500
C5 C6 1.362(6)
C5 H5 0.9500
C6 C7 1.524(5)
C7 O1 1.426(4)
C7 H7A 0.9900
C7 H7B 0.9900
C8 O2 1.193(4)
C8 O1 1.320(4)
C8 C9 1.520(5)
C9 N1 1.468(4)
C9 C10 1.522(4)
C9 H9 1.0000
C10 C11 1.522(5)
C10 H10A 0.9900
C10 H10B 0.9900
C11 C13 1.505(5)
C11 C12 1.529(5)
C11 H11 1.0000
C12 H12A 0.9800
C12 H12B 0.9800
C12 H12C 0.9800
C13 H13A 0.9800
C13 H13B 0.9800
C13 H13C 0.9800
C14 N1 1.475(4)
C14 H14A 0.9800
C14 H14B 0.9800
C14 H14C 0.9800
C15 O3 1.227(3)
C15 N1 1.344(4)
C15 C16 1.538(4)
C16 N2 1.470(3)
C16 C17 1.530(4)
C16 H16 1.0000
C17 C18 1.529(4)
C17 H17A 0.9900
C17 H17B 0.9900
C18 C19 1.504(5)
C18 C20 1.518(5)
C18 H18 1.0000
C19 H19A 0.9800
C19 H19B 0.9800
C19 H19C 0.9800
C20 H20A 0.9800
C20 H20B 0.9800
C20 H20C 0.9800
C21 N2 1.473(3)
C21 H21A 0.9800
C21 H21B 0.9800
C21 H21C 0.9800
C22 O4 1.223(3)
C22 N2 1.355(3)
C22 C23 1.537(4)
C23 N3 1.447(3)
C23 C24 1.526(4)
C23 H23 1.0000
C24 C25 1.530(4)
C24 H24A 0.9900
C24 H24B 0.9900
C25 C27 1.521(5)
C25 C26 1.523(4)
C25 H25 1.0000
C26 H26A 0.9800
C26 H26B 0.9800
C26 H26C 0.9800
C27 H27A 0.9800
C27 H27B 0.9800
C27 H27C 0.9800
C28 O5 1.213(4)
C28 O6 1.349(3)
C28 N3 1.351(4)
C29 O6 1.473(3)
C29 C32 1.516(4)
C29 C30 1.523(5)
C29 C31 1.525(5)
C30 H30A 0.9800
C30 H30B 0.9800
C30 H30C 0.9800
C31 H31A 0.9800
C31 H31B 0.9800
C31 H31C 0.9800
C32 H32A 0.9800
C32 H32B 0.9800
C32 H32C 0.9800
N3 H3A 0.8800

loop_
_geom_hbond_atom_site_label_D
_geom_hbond_atom_site_label_H
_geom_hbond_atom_site_label_A
_geom_hbond_site_symmetry_A
_geom_hbond_distance_DH
_geom_hbond_distance_HA
_geom_hbond_distance_DA
_geom_hbond_angle_DHA
N3 H3A O3 6_655 0.88 2.09 2.923(3) 156.5
C2 H2 O4 6_665 0.95 2.57 3.499(5) 166
C18 H18 O5 . 1.00 2.57 3.560(4) 163
C9 H9 O4 . 0.99 2.33 3.309(4) 164

loop_
_geom_torsion_atom_site_label_1
_geom_torsion_atom_site_label_2
_geom_torsion_atom_site_label_3
_geom_torsion_atom_site_label_4
_geom_torsion
C6 C1 C2 C3 -0.7(7)
C1 C2 C3 C4 0.8(9)
C2 C3 C4 C5 -1.4(12)
C3 C4 C5 C6 1.7(13)
C4 C5 C6 C1 -1.5(9)
C4 C5 C6 C7 -179.6(6)
C2 C1 C6 C5 1.0(6)
C2 C1 C6 C7 179.0(3)
C5 C6 C7 O1 175.1(4)
C1 C6 C7 O1 -2.9(5)
O2 C8 C9 N1 -154.8(4)
O1 C8 C9 N1 29.2(4)
O2 C8 C9 C10 -27.9(5)
O1 C8 C9 C10 156.1(3)
N1 C9 C10 C11 -71.4(3)
C8 C9 C10 C11 162.6(3)
C9 C10 C11 C13 -76.7(4)
C9 C10 C11 C12 159.6(3)
O3 C15 C16 N2 -92.8(3)
N1 C15 C16 N2 88.2(3)
O3 C15 C16 C17 30.3(4)
N1 C15 C16 C17 -148.7(3)
N2 C16 C17 C18 -62.4(3)
C15 C16 C17 C18 175.5(2)
C16 C17 C18 C19 -73.4(4)
C16 C17 C18 C20 161.9(3)
O4 C22 C23 N3 -38.3(3)
N2 C22 C23 N3 143.3(2)
O4 C22 C23 C24 83.5(3)
N2 C22 C23 C24 -94.8(3)
N3 C23 C24 C25 -62.9(3)
C22 C23 C24 C25 176.7(2)
C23 C24 C25 C27 -56.8(4)
C23 C24 C25 C26 -179.5(2)
O3 C15 N1 C9 172.2(3)
C16 C15 N1 C9 -8.8(4)
O3 C15 N1 C14 -0.1(4)
C16 C15 N1 C14 178.8(2)
C8 C9 N1 C15 -111.7(3)
C10 C9 N1 C15 121.2(3)
C8 C9 N1 C14 60.7(3)
C10 C9 N1 C14 -66.3(3)
O4 C22 N2 C16 9.8(4)
C23 C22 N2 C16 -172.0(2)
O4 C22 N2 C21 176.2(3)
C23 C22 N2 C21 -5.5(4)
C17 C16 N2 C22 112.7(3)
C15 C16 N2 C22 -124.8(2)
C17 C16 N2 C21 -54.5(3)
C15 C16 N2 C21 68.0(3)
O5 C28 N3 C23 -16.8(4)
O6 C28 N3 C23 162.6(2)
C24 C23 N3 C28 173.5(2)
C22 C23 N3 C28 -66.9(3)
O2 C8 O1 C7 2.9(5)
C9 C8 O1 C7 178.9(3)
C6 C7 O1 C8 -178.8(3)
O5 C28 O6 C29 -3.9(4)
N3 C28 O6 C29 176.7(2)
C32 C29 O6 C28 -65.8(3)
C30 C29 O6 C28 58.8(4)
C31 C29 O6 C28 175.9(2)

loop_
_cod_related_entry_id
_cod_related_entry_database
_cod_related_entry_code
1 ChemSpider 24741012
